data_4326479
loop_
_publ_author_name
'Deguang Huang'
'Olga V. Makhlynets'
'Lay Ling Tan'
'Sonny C. Lee'
'Elena V. Rybak-Akimova'
'R. H. Holm'

_publ_section_title
;
 Fast Carbon Dioxide Fixation by
 2,6-Pyridinedicarboxamidato-nickel(II)-hydroxide Complexes: Influence of
 Changes in Reactive Site Environment on Reaction Rates
;
_journal_name_full 'Inorganic Chemistry'
_journal_page_first 10070
_journal_page_last 10081
_journal_paper_doi 10.1021/ic200942u
_journal_volume 50
_journal_year 2011
_chemical_formula_moiety 'C31 H38 N3 Ni O3, C8 H20 N, C4 H8 O2'
_chemical_formula_sum 'C43 H66 N4 Ni O5'
_chemical_formula_weight 777.71
_chemical_name_common '[Ni(pyN2iPr2)(OH)] (Et4N) CH3COOC2H5'
_chemical_name_systematic
; 
 ? 
;
_space_group_IT_number 14
_symmetry_cell_setting monoclinic
_symmetry_space_group_name_Hall '-P 2ybc'
_symmetry_space_group_name_H-M 'P 1 21/c 1'
_atom_sites_solution_hydrogens geom
_atom_sites_solution_primary direct
_atom_sites_solution_secondary difmap
_audit_creation_method SHELXL-97
_cell_angle_alpha 90.00
_cell_angle_beta 93.352(2)
_cell_angle_gamma 90.00
_cell_formula_units_Z 4
_cell_length_a 14.8167(15)
_cell_length_b 14.4241(15)
_cell_length_c 19.689(2)
_cell_measurement_reflns_used 11643
_cell_measurement_temperature 100(2)
_cell_measurement_theta_max 28.09
_cell_measurement_theta_min 2.19
_cell_volume 4200.7(7)
_computing_cell_refinement 'Bruker SMART'
_computing_data_collection 'Bruker SMART'
_computing_data_reduction 'Bruker SAINT'
_computing_molecular_graphics 'Bruker SHELXTL'
_computing_publication_material 'Bruker SHELXTL'
_computing_structure_refinement 'SHELXL-97 (Sheldrick, 1997)'
_computing_structure_solution 'SHELXS-97 (Sheldrick, 1990)'
_diffrn_ambient_temperature 100(2)
_diffrn_measured_fraction_theta_full 1.000
_diffrn_measured_fraction_theta_max 0.998
_diffrn_measurement_device_type 'CCD area detector'
_diffrn_measurement_method 'phi and omega scans'
_diffrn_radiation_monochromator graphite
_diffrn_radiation_source 'fine-focus sealed tube'
_diffrn_radiation_type MoK\a
_diffrn_radiation_wavelength 0.71073
_diffrn_reflns_av_R_equivalents 0.0337
_diffrn_reflns_av_sigmaI/netI 0.0314
_diffrn_reflns_limit_h_max 19
_diffrn_reflns_limit_h_min -19
_diffrn_reflns_limit_k_max 19
_diffrn_reflns_limit_k_min -19
_diffrn_reflns_limit_l_max 25
_diffrn_reflns_limit_l_min -26
_diffrn_reflns_number 41384
_diffrn_reflns_theta_full 27.50
_diffrn_reflns_theta_max 28.30
_diffrn_reflns_theta_min 1.38
_exptl_absorpt_coefficient_mu 0.509
_exptl_absorpt_correction_T_max 0.9368
_exptl_absorpt_correction_T_min 0.8790
_exptl_absorpt_correction_type multi-scan
_exptl_absorpt_process_details SADABS
_exptl_crystal_colour orange-red
_exptl_crystal_density_diffrn 1.230
_exptl_crystal_density_meas ?
_exptl_crystal_description prism
_exptl_crystal_F_000 1680
_exptl_crystal_size_max 0.26
_exptl_crystal_size_mid 0.25
_exptl_crystal_size_min 0.13
_refine_diff_density_max 0.831
_refine_diff_density_min -0.681
_refine_diff_density_rms 0.070
_refine_ls_extinction_method none
_refine_ls_goodness_of_fit_ref 1.023
_refine_ls_hydrogen_treatment constr
_refine_ls_matrix_type full
_refine_ls_number_parameters 497
_refine_ls_number_reflns 10422
_refine_ls_number_restraints 511
_refine_ls_restrained_S_all 1.067
_refine_ls_R_factor_all 0.0590
_refine_ls_R_factor_gt 0.0428
_refine_ls_shift/su_max 0.001
_refine_ls_shift/su_mean 0.000
_refine_ls_structure_factor_coef Fsqd
_refine_ls_weighting_details 'calc w=1/[\s^2^(Fo^2^)+(0.0655P)^2^+2.0064P] where P=(Fo^2^+2Fc^2^)/3'
_refine_ls_weighting_scheme calc
_refine_ls_wR_factor_gt 0.1077
_refine_ls_wR_factor_ref 0.1185
_reflns_number_gt 8238
_reflns_number_total 10422
_reflns_threshold_expression >2sigma(I)
_cod_data_source_file ic200942u_si_001_2.cif
_cod_data_source_block Compound3
_cod_depositor_comments
;
The following automatic conversions were performed:

'_exptl_crystal_density_meas' value 'none' was changed to '?' - the
value is perceived as not measured.

Automatic conversion script
Id: cif_fix_values 3008 2015-01-20 13:52:24Z robertas 
;
_cod_original_cell_volume 4200.6(7)
_cod_database_code 4326479

loop_
_symmetry_equiv_pos_as_xyz
'x, y, z'
'-x, y+1/2, -z+1/2'
'-x, -y, -z'
'x, -y-1/2, z-1/2'

loop_
_atom_site_label
_atom_site_type_symbol
_atom_site_fract_x
_atom_site_fract_y
_atom_site_fract_z
_atom_site_U_iso_or_equiv
_atom_site_adp_type
_atom_site_occupancy
_atom_site_symmetry_multiplicity
_atom_site_calc_flag
_atom_site_refinement_flags
_atom_site_disorder_assembly
_atom_site_disorder_group
Ni1 Ni 0.306397(15) 0.187199(14) 0.185415(11) 0.01702(7) Uani 1 1 d U . .
O1 O 0.53961(9) 0.14668(9) 0.09753(7) 0.0247(3) Uani 1 1 d U . .
O2 O 0.10139(9) 0.00658(9) 0.16821(7) 0.0281(3) Uani 1 1 d U . .
O3 O 0.28713(9) 0.29549(9) 0.22973(7) 0.0241(3) Uani 1 1 d DU . .
H3A H 0.2348 0.2954 0.2441 0.036 Uiso 1 1 calc RD . .
N1 N 0.42697(10) 0.21130(10) 0.16095(7) 0.0183(3) Uani 1 1 d U . .
N2 N 0.32255(10) 0.07932(10) 0.13992(7) 0.0181(3) Uani 1 1 d U . .
N3 N 0.18965(10) 0.13631(10) 0.19725(8) 0.0195(3) Uani 1 1 d U . .
C1 C 0.46480(12) 0.14618(12) 0.12238(9) 0.0190(3) Uani 1 1 d U . .
C2 C 0.40087(12) 0.06552(12) 0.11110(9) 0.0187(3) Uani 1 1 d U . .
C3 C 0.41375(13) -0.01455(12) 0.07374(9) 0.0217(3) Uani 1 1 d U . .
H3B H 0.4696 -0.0257 0.0538 0.026 Uiso 1 1 calc R . .
C4 C 0.34351(14) -0.07801(12) 0.06607(9) 0.0230(4) Uani 1 1 d U . .
H4A H 0.3509 -0.1327 0.0401 0.028 Uiso 1 1 calc R . .
C5 C 0.26182(13) -0.06187(12) 0.09630(9) 0.0221(3) Uani 1 1 d U . .
H5A H 0.2133 -0.1049 0.0912 0.026 Uiso 1 1 calc R . .
C6 C 0.25362(12) 0.01887(12) 0.13403(9) 0.0197(3) Uani 1 1 d U . .
C7 C 0.17194(12) 0.05276(12) 0.16896(9) 0.0211(3) Uani 1 1 d U . .
C8 C 0.11823(12) 0.18505(12) 0.22777(10) 0.0208(3) Uani 1 1 d U A .
C9 C 0.09870(13) 0.16627(13) 0.29512(10) 0.0237(3) Uani 1 1 d U . .
C10 C 0.03269(14) 0.22051(14) 0.32406(11) 0.0288(4) Uani 1 1 d U . .
H10A H 0.0195 0.2101 0.3701 0.035 Uiso 1 1 calc R . .
C11 C -0.01385(14) 0.28903(14) 0.28715(12) 0.0313(4) Uani 1 1 d U . .
H11A H -0.0591 0.3244 0.3075 0.038 Uiso 1 1 calc R . .
C12 C 0.00599(14) 0.30551(14) 0.22064(12) 0.0298(4) Uani 1 1 d U A .
H12A H -0.0262 0.3524 0.1955 0.036 Uiso 1 1 calc R . .
C13 C 0.07227(13) 0.25478(13) 0.18961(11) 0.0257(3) Uani 1 1 d U . .
C14 C 0.09467(15) 0.27374(15) 0.11674(11) 0.0319(4) Uani 0.587(5) 1 d PU A 1
H14A H 0.1602 0.2591 0.1134 0.038 Uiso 0.587(5) 1 calc PR A 1
C15 C 0.0820(4) 0.3767(3) 0.0969(2) 0.0378(7) Uani 0.587(5) 1 d PU A 1
H15A H 0.0974 0.3855 0.0496 0.057 Uiso 0.587(5) 1 calc PR A 1
H15B H 0.1217 0.4152 0.1268 0.057 Uiso 0.587(5) 1 calc PR A 1
H15C H 0.0189 0.3947 0.1017 0.057 Uiso 0.587(5) 1 calc PR A 1
C16 C 0.0444(3) 0.2129(3) 0.0689(2) 0.0373(7) Uani 0.587(5) 1 d PU A 1
H16A H 0.0542 0.1482 0.0826 0.056 Uiso 0.587(5) 1 calc PR A 1
H16B H 0.0655 0.2222 0.0231 0.056 Uiso 0.587(5) 1 calc PR A 1
H16C H -0.0202 0.2274 0.0689 0.056 Uiso 0.587(5) 1 calc PR A 1
C14' C 0.09467(15) 0.27374(15) 0.11674(11) 0.0319(4) Uani 0.413(5) 1 d PU A 2
H14B H 0.1420 0.2281 0.1048 0.038 Uiso 0.413(5) 1 calc PR A 2
C15' C 0.1308(5) 0.3683(4) 0.1038(3) 0.0348(8) Uani 0.413(5) 1 d PU A 2
H15D H 0.1843 0.3796 0.1343 0.052 Uiso 0.413(5) 1 calc PR A 2
H15E H 0.0844 0.4147 0.1122 0.052 Uiso 0.413(5) 1 calc PR A 2
H15F H 0.1473 0.3727 0.0565 0.052 Uiso 0.413(5) 1 calc PR A 2
C16' C 0.0075(4) 0.2564(4) 0.0655(3) 0.0377(8) Uani 0.413(5) 1 d PU A 2
H16D H 0.0233 0.2689 0.0187 0.057 Uiso 0.413(5) 1 calc PR A 2
H16E H -0.0415 0.2980 0.0774 0.057 Uiso 0.413(5) 1 calc PR A 2
H16F H -0.0124 0.1919 0.0692 0.057 Uiso 0.413(5) 1 calc PR A 2
C17 C 0.14891(13) 0.08996(14) 0.33490(10) 0.0267(4) Uani 1 1 d U . .
H17A H 0.1598 0.0387 0.3022 0.032 Uiso 1 1 calc R . .
C18 C 0.24155(15) 0.12361(16) 0.36344(12) 0.0343(5) Uani 1 1 d U . .
H18A H 0.2752 0.1496 0.3265 0.052 Uiso 1 1 calc R . .
H18B H 0.2753 0.0713 0.3841 0.052 Uiso 1 1 calc R . .
H18C H 0.2334 0.1714 0.3980 0.052 Uiso 1 1 calc R . .
C19 C 0.09638(16) 0.04877(18) 0.39193(12) 0.0398(5) Uani 1 1 d U . .
H19A H 0.0372 0.0272 0.3734 0.060 Uiso 1 1 calc R . .
H19B H 0.0879 0.0962 0.4266 0.060 Uiso 1 1 calc R . .
H19C H 0.1302 -0.0036 0.4124 0.060 Uiso 1 1 calc R . .
C20 C 0.47673(12) 0.29480(12) 0.17564(9) 0.0181(3) Uani 1 1 d U . .
C21 C 0.53640(12) 0.29974(12) 0.23372(9) 0.0187(3) Uani 1 1 d U . .
C22 C 0.58117(13) 0.38301(12) 0.24790(9) 0.0222(3) Uani 1 1 d U . .
H22A H 0.6220 0.3871 0.2868 0.027 Uiso 1 1 calc R . .
C23 C 0.56749(14) 0.46018(13) 0.20637(10) 0.0245(4) Uani 1 1 d U . .
H23A H 0.5995 0.5161 0.2163 0.029 Uiso 1 1 calc R . .
C24 C 0.50665(13) 0.45492(13) 0.15024(10) 0.0239(4) Uani 1 1 d U . .
H24A H 0.4964 0.5080 0.1223 0.029 Uiso 1 1 calc R . .
C25 C 0.46015(13) 0.37279(12) 0.13406(9) 0.0212(3) Uani 1 1 d U . .
C26 C 0.39467(14) 0.36806(13) 0.07197(10) 0.0255(4) Uani 1 1 d U . .
H26A H 0.3527 0.3149 0.0784 0.031 Uiso 1 1 calc R . .
C27 C 0.33735(18) 0.45581(18) 0.06261(13) 0.0446(6) Uani 1 1 d U . .
H27A H 0.3052 0.4673 0.1039 0.067 Uiso 1 1 calc R . .
H27B H 0.2934 0.4477 0.0239 0.067 Uiso 1 1 calc R . .
H27C H 0.3766 0.5087 0.0540 0.067 Uiso 1 1 calc R . .
C28 C 0.44511(15) 0.34896(17) 0.00856(11) 0.0346(5) Uani 1 1 d U . .
H28A H 0.4814 0.2925 0.0152 0.052 Uiso 1 1 calc R . .
H28B H 0.4849 0.4014 -0.0001 0.052 Uiso 1 1 calc R . .
H28C H 0.4016 0.3406 -0.0304 0.052 Uiso 1 1 calc R . .
C29 C 0.54655(13) 0.21860(12) 0.28292(9) 0.0226(3) Uani 1 1 d U . .
H29A H 0.5257 0.1615 0.2579 0.027 Uiso 1 1 calc R . .
C30 C 0.48439(15) 0.23332(14) 0.34134(11) 0.0311(4) Uani 1 1 d U . .
H30A H 0.4224 0.2438 0.3228 0.047 Uiso 1 1 calc R . .
H30B H 0.5050 0.2873 0.3682 0.047 Uiso 1 1 calc R . .
H30C H 0.4859 0.1782 0.3705 0.047 Uiso 1 1 calc R . .
C31 C 0.64380(15) 0.20193(14) 0.31072(11) 0.0296(4) Uani 1 1 d U . .
H31A H 0.6828 0.1927 0.2728 0.044 Uiso 1 1 calc R . .
H31B H 0.6459 0.1466 0.3397 0.044 Uiso 1 1 calc R . .
H31C H 0.6650 0.2558 0.3375 0.044 Uiso 1 1 calc R . .
N4 N 0.78496(10) -0.02160(10) 0.13986(8) 0.0205(3) Uani 1 1 d U . .
C32 C 0.70017(13) 0.03257(13) 0.15336(10) 0.0245(4) Uani 1 1 d U . .
H32A H 0.7181 0.0960 0.1679 0.029 Uiso 1 1 calc R . .
H32B H 0.6630 0.0381 0.1101 0.029 Uiso 1 1 calc R . .
C33 C 0.64246(14) -0.00839(14) 0.20631(11) 0.0294(4) Uani 1 1 d U . .
H33A H 0.5895 0.0311 0.2114 0.044 Uiso 1 1 calc R . .
H33B H 0.6777 -0.0123 0.2499 0.044 Uiso 1 1 calc R . .
H33C H 0.6227 -0.0706 0.1920 0.044 Uiso 1 1 calc R . .
C34 C 0.76302(14) -0.12041(12) 0.11838(10) 0.0242(4) Uani 1 1 d U . .
H34A H 0.7346 -0.1522 0.1562 0.029 Uiso 1 1 calc R . .
H34B H 0.8203 -0.1531 0.1107 0.029 Uiso 1 1 calc R . .
C35 C 0.70083(15) -0.12922(15) 0.05472(11) 0.0323(4) Uani 1 1 d U . .
H35A H 0.6904 -0.1949 0.0444 0.048 Uiso 1 1 calc R . .
H35B H 0.7289 -0.0995 0.0165 0.048 Uiso 1 1 calc R . .
H35C H 0.6430 -0.0989 0.0621 0.048 Uiso 1 1 calc R . .
C36 C 0.82936(13) 0.03197(14) 0.08426(10) 0.0261(4) Uani 1 1 d U . .
H36A H 0.7843 0.0403 0.0456 0.031 Uiso 1 1 calc R . .
H36B H 0.8456 0.0944 0.1020 0.031 Uiso 1 1 calc R . .
C37 C 0.91300(15) -0.01170(17) 0.05767(12) 0.0365(5) Uani 1 1 d U . .
H37A H 0.9362 0.0279 0.0222 0.055 Uiso 1 1 calc R . .
H37B H 0.8978 -0.0729 0.0386 0.055 Uiso 1 1 calc R . .
H37C H 0.9592 -0.0185 0.0950 0.055 Uiso 1 1 calc R . .
C38 C 0.84857(14) -0.02982(14) 0.20320(10) 0.0270(4) Uani 1 1 d U . .
H38A H 0.8189 -0.0685 0.2369 0.032 Uiso 1 1 calc R . .
H38B H 0.9038 -0.0629 0.1908 0.032 Uiso 1 1 calc R . .
C39 C 0.87653(16) 0.06084(15) 0.23673(12) 0.0358(5) Uani 1 1 d U . .
H39A H 0.9172 0.0485 0.2768 0.054 Uiso 1 1 calc R . .
H39B H 0.8227 0.0936 0.2507 0.054 Uiso 1 1 calc R . .
H39C H 0.9078 0.0992 0.2044 0.054 Uiso 1 1 calc R . .
O4 O 0.80063(12) 0.22544(11) -0.00075(9) 0.0428(4) Uani 1 1 d U . .
O5 O 0.74880(11) 0.36392(10) 0.02999(8) 0.0363(3) Uani 1 1 d U . .
C40 C 0.84390(17) 0.36133(18) -0.06067(13) 0.0420(5) Uani 1 1 d U . .
H40A H 0.8782 0.3183 -0.0878 0.063 Uiso 1 1 calc R . .
H40B H 0.8854 0.4061 -0.0381 0.063 Uiso 1 1 calc R . .
H40C H 0.7994 0.3943 -0.0905 0.063 Uiso 1 1 calc R . .
C41 C 0.79635(15) 0.30856(15) -0.00839(12) 0.0323(4) Uani 1 1 d U . .
C42 C 0.70254(17) 0.32012(17) 0.08519(13) 0.0399(5) Uani 1 1 d U . .
H42A H 0.6801 0.2582 0.0705 0.048 Uiso 1 1 calc R . .
H42B H 0.6499 0.3583 0.0964 0.048 Uiso 1 1 calc R . .
C43 C 0.76582(18) 0.31027(17) 0.14697(13) 0.0417(5) Uani 1 1 d U . .
H43A H 0.7340 0.2810 0.1836 0.063 Uiso 1 1 calc R . .
H43B H 0.7874 0.3717 0.1618 0.063 Uiso 1 1 calc R . .
H43C H 0.8174 0.2717 0.1359 0.063 Uiso 1 1 calc R . .

loop_
_atom_site_aniso_label
_atom_site_aniso_U_11
_atom_site_aniso_U_22
_atom_site_aniso_U_33
_atom_site_aniso_U_23
_atom_site_aniso_U_13
_atom_site_aniso_U_12
Ni1 0.01722(12) 0.01628(11) 0.01759(12) -0.00268(8) 0.00114(8) -0.00028(8)
O1 0.0238(7) 0.0233(6) 0.0278(7) 0.0006(5) 0.0070(5) 0.0024(5)
O2 0.0230(7) 0.0251(6) 0.0358(8) -0.0049(6) -0.0007(6) -0.0055(5)
O3 0.0209(7) 0.0230(6) 0.0292(7) -0.0083(5) 0.0074(5) -0.0011(5)
N1 0.0189(7) 0.0192(6) 0.0166(7) -0.0011(5) 0.0003(5) 0.0002(5)
N2 0.0208(7) 0.0184(6) 0.0149(7) -0.0002(5) -0.0015(5) 0.0010(5)
N3 0.0187(7) 0.0190(6) 0.0206(7) -0.0009(5) 0.0003(6) -0.0005(5)
C1 0.0219(8) 0.0192(7) 0.0160(7) 0.0021(6) 0.0009(6) 0.0028(6)
C2 0.0225(8) 0.0186(7) 0.0148(7) 0.0014(6) -0.0010(6) 0.0026(6)
C3 0.0275(9) 0.0205(7) 0.0170(8) 0.0008(6) 0.0007(7) 0.0052(6)
C4 0.0329(9) 0.0178(7) 0.0179(8) -0.0018(6) -0.0028(7) 0.0039(7)
C5 0.0283(9) 0.0186(7) 0.0186(8) -0.0007(6) -0.0047(7) -0.0004(7)
C6 0.0226(8) 0.0180(7) 0.0181(8) 0.0013(6) -0.0028(6) 0.0003(6)
C7 0.0210(8) 0.0201(7) 0.0219(8) 0.0004(6) -0.0024(6) -0.0004(6)
C8 0.0152(7) 0.0203(7) 0.0268(8) -0.0038(6) 0.0000(6) -0.0018(6)
C9 0.0186(8) 0.0257(8) 0.0270(8) -0.0039(6) 0.0021(7) -0.0035(6)
C10 0.0221(9) 0.0316(9) 0.0334(10) -0.0077(8) 0.0061(7) -0.0042(7)
C11 0.0184(9) 0.0295(9) 0.0463(11) -0.0111(8) 0.0054(8) 0.0000(7)
C12 0.0199(9) 0.0252(8) 0.0438(10) -0.0023(8) -0.0016(8) 0.0010(7)
C13 0.0197(8) 0.0239(7) 0.0331(8) -0.0008(6) -0.0015(7) -0.0013(6)
C14 0.0317(9) 0.0302(8) 0.0334(8) 0.0044(7) -0.0016(7) 0.0032(7)
C15 0.0431(17) 0.0324(12) 0.0371(14) 0.0049(11) -0.0033(15) 0.0044(14)
C16 0.0408(16) 0.0352(14) 0.0354(13) 0.0003(13) -0.0038(13) -0.0009(13)
C14' 0.0317(9) 0.0302(8) 0.0334(8) 0.0044(7) -0.0016(7) 0.0032(7)
C15' 0.0345(18) 0.0354(15) 0.0343(16) 0.0053(14) -0.0001(16) -0.0007(15)
C16' 0.0376(17) 0.0398(17) 0.0350(15) 0.0023(16) -0.0049(14) -0.0014(15)
C17 0.0252(9) 0.0309(8) 0.0242(8) -0.0007(7) 0.0031(7) -0.0008(7)
C18 0.0283(10) 0.0362(10) 0.0378(11) 0.0019(9) -0.0041(9) 0.0006(8)
C19 0.0344(11) 0.0519(13) 0.0336(11) 0.0097(9) 0.0051(9) -0.0021(10)
C20 0.0178(7) 0.0202(7) 0.0167(7) -0.0015(6) 0.0040(6) 0.0000(6)
C21 0.0202(8) 0.0200(7) 0.0162(7) -0.0008(6) 0.0029(6) 0.0004(6)
C22 0.0237(9) 0.0239(8) 0.0190(8) -0.0023(6) 0.0010(7) -0.0023(7)
C23 0.0291(9) 0.0210(8) 0.0239(9) -0.0015(7) 0.0063(7) -0.0045(7)
C24 0.0285(9) 0.0214(8) 0.0223(8) 0.0032(7) 0.0058(7) -0.0004(7)
C25 0.0221(8) 0.0228(7) 0.0191(8) 0.0012(6) 0.0043(6) 0.0015(6)
C26 0.0284(9) 0.0266(8) 0.0212(8) 0.0034(7) -0.0011(7) 0.0030(7)
C27 0.0501(13) 0.0457(12) 0.0362(12) -0.0027(10) -0.0123(10) 0.0204(10)
C28 0.0333(11) 0.0471(12) 0.0229(9) -0.0029(9) -0.0006(8) -0.0012(9)
C29 0.0273(9) 0.0201(7) 0.0200(8) 0.0012(6) -0.0005(7) -0.0003(7)
C30 0.0358(11) 0.0305(10) 0.0277(10) 0.0081(8) 0.0069(8) 0.0006(8)
C31 0.0308(10) 0.0288(9) 0.0285(10) 0.0034(8) -0.0036(8) 0.0024(8)
N4 0.0201(7) 0.0211(6) 0.0203(7) 0.0028(5) 0.0006(5) 0.0013(5)
C32 0.0239(9) 0.0218(8) 0.0281(9) 0.0054(7) 0.0041(7) 0.0049(7)
C33 0.0308(10) 0.0255(9) 0.0331(10) 0.0068(8) 0.0115(8) 0.0045(8)
C34 0.0287(9) 0.0198(7) 0.0239(9) 0.0012(6) -0.0007(7) 0.0013(7)
C35 0.0364(11) 0.0303(9) 0.0292(10) 0.0007(8) -0.0071(9) -0.0028(8)
C36 0.0245(9) 0.0292(9) 0.0248(9) 0.0063(7) 0.0039(7) -0.0030(7)
C37 0.0277(10) 0.0462(12) 0.0365(11) 0.0033(9) 0.0100(9) -0.0026(9)
C38 0.0267(9) 0.0296(9) 0.0239(9) 0.0022(7) -0.0057(7) 0.0029(7)
C39 0.0363(11) 0.0365(10) 0.0335(11) -0.0046(9) -0.0071(9) -0.0025(9)
O4 0.0511(10) 0.0291(7) 0.0482(10) -0.0097(7) 0.0038(8) -0.0041(7)
O5 0.0360(8) 0.0335(7) 0.0402(8) 0.0008(6) 0.0094(7) 0.0051(6)
C40 0.0405(12) 0.0466(12) 0.0398(12) 0.0024(10) 0.0101(10) 0.0016(10)
C41 0.0301(10) 0.0320(9) 0.0348(10) -0.0048(8) 0.0018(8) 0.0005(8)
C42 0.0324(11) 0.0428(11) 0.0460(12) 0.0000(9) 0.0149(9) -0.0025(9)
C43 0.0433(13) 0.0407(12) 0.0429(12) 0.0038(10) 0.0163(10) 0.0019(10)

loop_
_atom_type_symbol
_atom_type_description
_atom_type_scat_dispersion_real
_atom_type_scat_dispersion_imag
_atom_type_scat_source
C C 0.0033 0.0016 'International Tables Vol C Tables 4.2.6.8 and 6.1.1.4'
H H 0.0000 0.0000 'International Tables Vol C Tables 4.2.6.8 and 6.1.1.4'
N N 0.0061 0.0033 'International Tables Vol C Tables 4.2.6.8 and 6.1.1.4'
O O 0.0106 0.0060 'International Tables Vol C Tables 4.2.6.8 and 6.1.1.4'
Ni Ni 0.3393 1.1124 'International Tables Vol C Tables 4.2.6.8 and 6.1.1.4'

loop_
_geom_angle_atom_site_label_1
_geom_angle_atom_site_label_2
_geom_angle_atom_site_label_3
_geom_angle
N2 Ni1 O3 178.40(7)
N2 Ni1 N3 82.95(7)
O3 Ni1 N3 95.91(6)
N2 Ni1 N1 83.07(6)
O3 Ni1 N1 98.05(6)
N3 Ni1 N1 166.00(6)
Ni1 O3 H3A 109.5
C1 N1 C20 118.21(15)
C1 N1 Ni1 116.14(12)
C20 N1 Ni1 125.46(12)
C2 N2 C6 122.81(15)
C2 N2 Ni1 118.64(12)
C6 N2 Ni1 118.48(12)
C7 N3 C8 118.82(15)
C7 N3 Ni1 116.76(12)
C8 N3 Ni1 124.10(11)
O1 C1 N1 128.99(17)
O1 C1 C2 121.03(16)
N1 C1 C2 109.97(15)
N2 C2 C3 119.90(17)
N2 C2 C1 112.09(15)
C3 C2 C1 127.95(17)
C4 C3 C2 118.75(17)
C4 C3 H3B 120.6
C2 C3 H3B 120.6
C3 C4 C5 120.40(16)
C3 C4 H4A 119.8
C5 C4 H4A 119.8
C6 C5 C4 118.12(17)
C6 C5 H5A 120.9
C4 C5 H5A 120.9
N2 C6 C5 120.01(17)
N2 C6 C7 112.14(15)
C5 C6 C7 127.79(17)
O2 C7 N3 129.04(18)
O2 C7 C6 121.29(16)
N3 C7 C6 109.67(15)
C9 C8 C13 121.57(17)
C9 C8 N3 120.08(16)
C13 C8 N3 118.26(17)
C10 C9 C8 117.74(18)
C10 C9 C17 121.85(18)
C8 C9 C17 120.40(17)
C11 C10 C9 121.5(2)
C11 C10 H10A 119.2
C9 C10 H10A 119.2
C12 C11 C10 119.57(19)
C12 C11 H11A 120.2
C10 C11 H11A 120.2
C11 C12 C13 121.35(19)
C11 C12 H12A 119.3
C13 C12 H12A 119.3
C12 C13 C8 118.20(19)
C12 C13 C14 121.25(18)
C8 C13 C14 120.55(18)
C16 C14 C13 111.7(2)
C16 C14 C15 111.4(3)
C13 C14 C15 112.5(2)
C16 C14 H14A 106.9
C13 C14 H14A 106.9
C15 C14 H14A 106.9
C14 C15 H15A 109.5
C14 C15 H15B 109.5
H15A C15 H15B 109.5
C14 C15 H15C 109.5
H15A C15 H15C 109.5
H15B C15 H15C 109.5
C14 C16 H16A 109.5
C14 C16 H16B 109.5
H16A C16 H16B 109.5
C14 C16 H16C 109.5
H16A C16 H16C 109.5
H16B C16 H16C 109.5
H15D C15' H15E 109.5
H15D C15' H15F 109.5
H15E C15' H15F 109.5
H16D C16' H16E 109.5
H16D C16' H16F 109.5
H16E C16' H16F 109.5
C9 C17 C19 113.98(17)
C9 C17 C18 111.15(17)
C19 C17 C18 109.79(18)
C9 C17 H17A 107.2
C19 C17 H17A 107.2
C18 C17 H17A 107.2
C17 C18 H18A 109.5
C17 C18 H18B 109.5
H18A C18 H18B 109.5
C17 C18 H18C 109.5
H18A C18 H18C 109.5
H18B C18 H18C 109.5
C17 C19 H19A 109.5
C17 C19 H19B 109.5
H19A C19 H19B 109.5
C17 C19 H19C 109.5
H19A C19 H19C 109.5
H19B C19 H19C 109.5
C25 C20 C21 120.92(16)
C25 C20 N1 119.03(16)
C21 C20 N1 119.90(15)
C22 C21 C20 118.45(16)
C22 C21 C29 120.52(16)
C20 C21 C29 120.87(16)
C23 C22 C21 121.46(18)
C23 C22 H22A 119.3
C21 C22 H22A 119.3
C24 C23 C22 119.40(17)
C24 C23 H23A 120.3
C22 C23 H23A 120.3
C23 C24 C25 121.12(17)
C23 C24 H24A 119.4
C25 C24 H24A 119.4
C24 C25 C20 118.61(17)
C24 C25 C26 120.35(16)
C20 C25 C26 121.02(16)
C25 C26 C28 110.41(17)
C25 C26 C27 112.60(17)
C28 C26 C27 110.36(18)
C25 C26 H26A 107.8
C28 C26 H26A 107.8
C27 C26 H26A 107.8
C26 C27 H27A 109.5
C26 C27 H27B 109.5
H27A C27 H27B 109.5
C26 C27 H27C 109.5
H27A C27 H27C 109.5
H27B C27 H27C 109.5
C26 C28 H28A 109.5
C26 C28 H28B 109.5
H28A C28 H28B 109.5
C26 C28 H28C 109.5
H28A C28 H28C 109.5
H28B C28 H28C 109.5
C21 C29 C30 109.30(15)
C21 C29 C31 113.87(16)
C30 C29 C31 110.41(17)
C21 C29 H29A 107.7
C30 C29 H29A 107.7
C31 C29 H29A 107.7
C29 C30 H30A 109.5
C29 C30 H30B 109.5
H30A C30 H30B 109.5
C29 C30 H30C 109.5
H30A C30 H30C 109.5
H30B C30 H30C 109.5
C29 C31 H31A 109.5
C29 C31 H31B 109.5
H31A C31 H31B 109.5
C29 C31 H31C 109.5
H31A C31 H31C 109.5
H31B C31 H31C 109.5
C32 N4 C34 111.53(15)
C32 N4 C36 105.20(14)
C34 N4 C36 111.80(15)
C32 N4 C38 112.09(15)
C34 N4 C38 105.52(14)
C36 N4 C38 110.85(15)
C33 C32 N4 115.38(15)
C33 C32 H32A 108.4
N4 C32 H32A 108.4
C33 C32 H32B 108.4
N4 C32 H32B 108.4
H32A C32 H32B 107.5
C32 C33 H33A 109.5
C32 C33 H33B 109.5
H33A C33 H33B 109.5
C32 C33 H33C 109.5
H33A C33 H33C 109.5
H33B C33 H33C 109.5
N4 C34 C35 114.78(15)
N4 C34 H34A 108.6
C35 C34 H34A 108.6
N4 C34 H34B 108.6
C35 C34 H34B 108.6
H34A C34 H34B 107.5
C34 C35 H35A 109.5
C34 C35 H35B 109.5
H35A C35 H35B 109.5
C34 C35 H35C 109.5
H35A C35 H35C 109.5
H35B C35 H35C 109.5
C37 C36 N4 115.84(16)
C37 C36 H36A 108.3
N4 C36 H36A 108.3
C37 C36 H36B 108.3
N4 C36 H36B 108.3
H36A C36 H36B 107.4
C36 C37 H37A 109.5
C36 C37 H37B 109.5
H37A C37 H37B 109.5
C36 C37 H37C 109.5
H37A C37 H37C 109.5
H37B C37 H37C 109.5
C39 C38 N4 115.52(16)
C39 C38 H38A 108.4
N4 C38 H38A 108.4
C39 C38 H38B 108.4
N4 C38 H38B 108.4
H38A C38 H38B 107.5
C38 C39 H39A 109.5
C38 C39 H39B 109.5
H39A C39 H39B 109.5
C38 C39 H39C 109.5
H39A C39 H39C 109.5
H39B C39 H39C 109.5
C41 O5 C42 116.76(17)
C41 C40 H40A 109.5
C41 C40 H40B 109.5
H40A C40 H40B 109.5
C41 C40 H40C 109.5
H40A C40 H40C 109.5
H40B C40 H40C 109.5
O4 C41 O5 123.4(2)
O4 C41 C40 124.7(2)
O5 C41 C40 111.94(19)
O5 C42 C43 110.25(19)
O5 C42 H42A 109.6
C43 C42 H42A 109.6
O5 C42 H42B 109.6
C43 C42 H42B 109.6
H42A C42 H42B 108.1
C42 C43 H43A 109.5
C42 C43 H43B 109.5
H43A C43 H43B 109.5
C42 C43 H43C 109.5
H43A C43 H43C 109.5
H43B C43 H43C 109.5

loop_
_geom_bond_atom_site_label_1
_geom_bond_atom_site_label_2
_geom_bond_distance
Ni1 N2 1.8183(14)
Ni1 O3 1.8197(13)
Ni1 N3 1.9060(15)
Ni1 N1 1.9093(15)
O1 C1 1.237(2)
O2 C7 1.239(2)
O3 H3A 0.8400
N1 C1 1.350(2)
N1 C20 1.433(2)
N2 C2 1.336(2)
N2 C6 1.343(2)
N3 C7 1.347(2)
N3 C8 1.431(2)
C1 C2 1.508(2)
C2 C3 1.388(2)
C3 C4 1.388(3)
C3 H3B 0.9500
C4 C5 1.399(3)
C4 H4A 0.9500
C5 C6 1.390(2)
C5 H5A 0.9500
C6 C7 1.508(3)
C8 C9 1.400(3)
C8 C13 1.407(3)
C9 C10 1.399(3)
C9 C17 1.520(3)
C10 C11 1.386(3)
C10 H10A 0.9500
C11 C12 1.379(3)
C11 H11A 0.9500
C12 C13 1.394(3)
C12 H12A 0.9500
C13 C14 1.516(3)
C14 C16 1.459(5)
C14 C15 1.544(4)
C14 H14A 1.0000
C15 H15A 0.9800
C15 H15B 0.9800
C15 H15C 0.9800
C16 H16A 0.9800
C16 H16B 0.9800
C16 H16C 0.9800
C15' H15D 0.9800
C15' H15E 0.9800
C15' H15F 0.9800
C16' H16D 0.9800
C16' H16E 0.9800
C16' H16F 0.9800
C17 C19 1.524(3)
C17 C18 1.531(3)
C17 H17A 1.0000
C18 H18A 0.9800
C18 H18B 0.9800
C18 H18C 0.9800
C19 H19A 0.9800
C19 H19B 0.9800
C19 H19C 0.9800
C20 C25 1.404(2)
C20 C21 1.406(3)
C21 C22 1.392(2)
C21 C29 1.521(2)
C22 C23 1.389(3)
C22 H22A 0.9500
C23 C24 1.387(3)
C23 H23A 0.9500
C24 C25 1.398(3)
C24 H24A 0.9500
C25 C26 1.517(3)
C26 C28 1.517(3)
C26 C27 1.529(3)
C26 H26A 1.0000
C27 H27A 0.9800
C27 H27B 0.9800
C27 H27C 0.9800
C28 H28A 0.9800
C28 H28B 0.9800
C28 H28C 0.9800
C29 C30 1.530(3)
C29 C31 1.530(3)
C29 H29A 1.0000
C30 H30A 0.9800
C30 H30B 0.9800
C30 H30C 0.9800
C31 H31A 0.9800
C31 H31B 0.9800
C31 H31C 0.9800
N4 C32 1.516(2)
N4 C34 1.517(2)
N4 C36 1.521(2)
N4 C38 1.523(2)
C32 C33 1.507(3)
C32 H32A 0.9900
C32 H32B 0.9900
C33 H33A 0.9800
C33 H33B 0.9800
C33 H33C 0.9800
C34 C35 1.517(3)
C34 H34A 0.9900
C34 H34B 0.9900
C35 H35A 0.9800
C35 H35B 0.9800
C35 H35C 0.9800
C36 C37 1.511(3)
C36 H36A 0.9900
C36 H36B 0.9900
C37 H37A 0.9800
C37 H37B 0.9800
C37 H37C 0.9800
C38 C39 1.512(3)
C38 H38A 0.9900
C38 H38B 0.9900
C39 H39A 0.9800
C39 H39B 0.9800
C39 H39C 0.9800
O4 C41 1.210(3)
O5 C41 1.329(3)
O5 C42 1.462(3)
C40 C41 1.490(3)
C40 H40A 0.9800
C40 H40B 0.9800
C40 H40C 0.9800
C42 C43 1.498(4)
C42 H42A 0.9900
C42 H42B 0.9900
C43 H43A 0.9800
C43 H43B 0.9800
C43 H43C 0.9800

loop_
_geom_torsion_atom_site_label_1
_geom_torsion_atom_site_label_2
_geom_torsion_atom_site_label_3
_geom_torsion_atom_site_label_4
_geom_torsion
N2 Ni1 N1 C1 2.53(13)
O3 Ni1 N1 C1 -176.32(13)
N3 Ni1 N1 C1 -0.3(3)
N2 Ni1 N1 C20 177.46(15)
O3 Ni1 N1 C20 -1.40(15)
N3 Ni1 N1 C20 174.7(2)
O3 Ni1 N2 C2 133(2)
N3 Ni1 N2 C2 177.93(14)
N1 Ni1 N2 C2 -1.39(13)
O3 Ni1 N2 C6 -44(2)
N3 Ni1 N2 C6 1.01(13)
N1 Ni1 N2 C6 -178.31(14)
N2 Ni1 N3 C7 -0.89(13)
O3 Ni1 N3 C7 177.98(13)
N1 Ni1 N3 C7 1.9(3)
N2 Ni1 N3 C8 -174.28(15)
O3 Ni1 N3 C8 4.59(15)
N1 Ni1 N3 C8 -171.5(2)
C20 N1 C1 O1 1.3(3)
Ni1 N1 C1 O1 176.65(15)
C20 N1 C1 C2 -178.27(14)
Ni1 N1 C1 C2 -2.96(18)
C6 N2 C2 C3 -0.7(3)
Ni1 N2 C2 C3 -177.44(13)
C6 N2 C2 C1 176.91(15)
Ni1 N2 C2 C1 0.13(19)
O1 C1 C2 N2 -177.81(16)
N1 C1 C2 N2 1.8(2)
O1 C1 C2 C3 -0.5(3)
N1 C1 C2 C3 179.17(17)
N2 C2 C3 C4 1.3(3)
C1 C2 C3 C4 -175.85(17)
C2 C3 C4 C5 -0.9(3)
C3 C4 C5 C6 -0.2(3)
C2 N2 C6 C5 -0.4(3)
Ni1 N2 C6 C5 176.34(13)
C2 N2 C6 C7 -177.71(15)
Ni1 N2 C6 C7 -0.92(19)
C4 C5 C6 N2 0.9(3)
C4 C5 C6 C7 177.65(17)
C8 N3 C7 O2 -4.5(3)
Ni1 N3 C7 O2 -178.28(16)
C8 N3 C7 C6 174.36(15)
Ni1 N3 C7 C6 0.61(19)
N2 C6 C7 O2 179.15(17)
C5 C6 C7 O2 2.1(3)
N2 C6 C7 N3 0.2(2)
C5 C6 C7 N3 -176.84(17)
C7 N3 C8 C9 84.8(2)
Ni1 N3 C8 C9 -101.97(18)
C7 N3 C8 C13 -98.5(2)
Ni1 N3 C8 C13 74.8(2)
C13 C8 C9 C10 -1.2(3)
N3 C8 C9 C10 175.47(16)
C13 C8 C9 C17 179.47(17)
N3 C8 C9 C17 -3.9(3)
C8 C9 C10 C11 1.7(3)
C17 C9 C10 C11 -178.97(18)
C9 C10 C11 C12 -1.0(3)
C10 C11 C12 C13 -0.2(3)
C11 C12 C13 C8 0.7(3)
C11 C12 C13 C14 -179.31(19)
C9 C8 C13 C12 0.0(3)
N3 C8 C13 C12 -176.67(17)
C9 C8 C13 C14 -179.99(18)
N3 C8 C13 C14 3.3(3)
C12 C13 C14 C16 -94.4(3)
C8 C13 C14 C16 85.6(3)
C12 C13 C14 C15 31.9(3)
C8 C13 C14 C15 -148.1(3)
C10 C9 C17 C19 26.3(3)
C8 C9 C17 C19 -154.36(19)
C10 C9 C17 C18 -98.4(2)
C8 C9 C17 C18 80.9(2)
C1 N1 C20 C25 94.8(2)
Ni1 N1 C20 C25 -80.05(19)
C1 N1 C20 C21 -89.6(2)
Ni1 N1 C20 C21 95.53(18)
C25 C20 C21 C22 -2.2(3)
N1 C20 C21 C22 -177.64(16)
C25 C20 C21 C29 173.26(16)
N1 C20 C21 C29 -2.2(3)
C20 C21 C22 C23 0.4(3)
C29 C21 C22 C23 -175.02(17)
C21 C22 C23 C24 1.2(3)
C22 C23 C24 C25 -1.2(3)
C23 C24 C25 C20 -0.5(3)
C23 C24 C25 C26 -179.28(18)
C21 C20 C25 C24 2.2(3)
N1 C20 C25 C24 177.73(16)
C21 C20 C25 C26 -179.03(17)
N1 C20 C25 C26 -3.5(3)
C24 C25 C26 C28 83.3(2)
C20 C25 C26 C28 -95.5(2)
C24 C25 C26 C27 -40.6(3)
C20 C25 C26 C27 140.7(2)
C22 C21 C29 C30 80.3(2)
C20 C21 C29 C30 -95.1(2)
C22 C21 C29 C31 -43.7(2)
C20 C21 C29 C31 140.96(18)
C34 N4 C32 C33 57.3(2)
C36 N4 C32 C33 178.71(17)
C38 N4 C32 C33 -60.8(2)
C32 N4 C34 C35 59.0(2)
C36 N4 C34 C35 -58.5(2)
C38 N4 C34 C35 -179.09(17)
C32 N4 C36 C37 -175.86(18)
C34 N4 C36 C37 -54.6(2)
C38 N4 C36 C37 62.8(2)
C32 N4 C38 C39 -55.3(2)
C34 N4 C38 C39 -176.91(18)
C36 N4 C38 C39 61.9(2)
C42 O5 C41 O4 2.0(3)
C42 O5 C41 C40 -177.3(2)
C41 O5 C42 C43 84.6(2)
